data_4073224
loop_
_publ_author_name
'Bazinet, Patrick'
'Ong, Tiow-Gan'
'O'Brien, Julie S.'
'Lavoie, Nathalie'
'Bell, Eleanor'
'Yap, Glenn P. A.'
'Korobkov, Ilia'
'Richeson, Darrin S.'

_publ_section_title
;
 Design of Sterically Demanding, Electron-Rich Carbene Ligands with the
 Perimidine Scaffold
;
_journal_issue 11
_journal_name_full Organometallics
_journal_page_first 2885
_journal_paper_doi 10.1021/om0701827
_journal_volume 26
_journal_year 2007
_chemical_formula_sum 'C17 H21 Cl N2'
_chemical_formula_weight 288.81
_chemical_name_systematic
; 
 ? 
;
_space_group_IT_number 170
_symmetry_cell_setting hexagonal
_symmetry_space_group_name_Hall 'P 65'
_symmetry_space_group_name_H-M 'P 65'
_atom_sites_solution_hydrogens geom
_atom_sites_solution_primary direct
_atom_sites_solution_secondary difmap
_audit_creation_method SHELXL-97
_cell_angle_alpha 90.00
_cell_angle_beta 90.00
_cell_angle_gamma 120.00
_cell_formula_units_Z 6
_cell_length_a 11.6131(18)
_cell_length_b 11.6131(18)
_cell_length_c 20.469(7)
_cell_measurement_reflns_used 1499
_cell_measurement_temperature 233(2)
_cell_measurement_theta_max 26.48
_cell_measurement_theta_min 2.26
_cell_volume 2390.7(10)
_computing_cell_refinement 'SMART, Bruker (2000)'
_computing_data_collection 'SMART, Bruker (2000)'
_computing_data_reduction 'XPREP, Bruker (2000)'
_computing_molecular_graphics 'SHELXTL, Bruker (2000)'
_computing_publication_material 'SHELXTL, Bruker (2000)'
_computing_structure_refinement 'SHELXL-97 (Sheldrick, 1997)'
_computing_structure_solution 'SHELXS-97 (Sheldrick, 1990)'
_diffrn_ambient_temperature 233(2)
_diffrn_measured_fraction_theta_full 0.914
_diffrn_measured_fraction_theta_max 0.914
_diffrn_measurement_device_type 'CCD area detector'
_diffrn_measurement_method 'phi and omega scans'
_diffrn_radiation_monochromator graphite
_diffrn_radiation_source 'fine-focus sealed tube'
_diffrn_radiation_type MoK\a
_diffrn_radiation_wavelength 0.71073
_diffrn_reflns_av_R_equivalents 0.0712
_diffrn_reflns_av_sigmaI/netI 0.0875
_diffrn_reflns_limit_h_max 9
_diffrn_reflns_limit_h_min -12
_diffrn_reflns_limit_k_max 15
_diffrn_reflns_limit_k_min -12
_diffrn_reflns_limit_l_max 11
_diffrn_reflns_limit_l_min -27
_diffrn_reflns_number 6771
_diffrn_reflns_theta_full 28.70
_diffrn_reflns_theta_max 28.70
_diffrn_reflns_theta_min 2.02
_diffrn_standards_decay_% <1
_exptl_absorpt_coefficient_mu 0.232
_exptl_absorpt_correction_T_max 0.9704
_exptl_absorpt_correction_T_min 0.9594
_exptl_absorpt_correction_type multi-scan
_exptl_absorpt_process_details 'SADABS, Bruker (2000)'
_exptl_crystal_colour yellow
_exptl_crystal_density_diffrn 1.204
_exptl_crystal_density_method 'not measured'
_exptl_crystal_description hexagonal
_exptl_crystal_F_000 924
_exptl_crystal_size_max 0.18
_exptl_crystal_size_mid 0.15
_exptl_crystal_size_min 0.13
_refine_diff_density_max 0.614
_refine_diff_density_min -0.271
_refine_diff_density_rms 0.055
_refine_ls_abs_structure_details 'Flack H D (1983), Acta Cryst. A39, 876-881'
_refine_ls_abs_structure_Flack 0.3(2)
_refine_ls_extinction_method none
_refine_ls_goodness_of_fit_ref 1.012
_refine_ls_hydrogen_treatment mixed
_refine_ls_matrix_type full
_refine_ls_number_parameters 181
_refine_ls_number_reflns 2297
_refine_ls_number_restraints 1
_refine_ls_restrained_S_all 1.012
_refine_ls_R_factor_all 0.1271
_refine_ls_R_factor_gt 0.0604
_refine_ls_shift/su_max 0.000
_refine_ls_shift/su_mean 0.000
_refine_ls_structure_factor_coef Fsqd
_refine_ls_weighting_details 'calc w=1/[\s^2^(Fo^2^)+(0.0700P)^2^] where P=(Fo^2^+2Fc^2^)/3'
_refine_ls_weighting_scheme calc
_refine_ls_wR_factor_gt 0.1274
_refine_ls_wR_factor_ref 0.1503
_reflns_number_gt 1343
_reflns_number_total 2297
_reflns_threshold_expression >2sigma(I)
_cod_data_source_file om0701827si20070227_100639.cif
_cod_data_source_block dr2122
_cod_depositor_comments
;
The following automatic conversions were performed:

'_symmetry_cell_setting' value 'Hexagonal' changed to 'hexagonal'
according to /home/saulius/struct/CIF-dictionaries/cif_core.dic
dictionary named 'cif_core.dic' version 2.4.1 from 2010-06-29.

Automatic conversion script
Id: cif_fix_values 1715 2011-07-08 13:25:40Z adriana 
;
_cod_original_cell_volume 2390.7(9)
_cod_original_sg_symbol_H-M P6(5)
_cod_database_code 4073224

loop_
_symmetry_equiv_pos_as_xyz
'x, y, z'
'-y, x-y, z+2/3'
'-x+y, -x, z+1/3'
'-x, -y, z+1/2'
'y, -x+y, z+1/6'
'x-y, x, z+5/6'

loop_
_atom_site_label
_atom_site_type_symbol
_atom_site_fract_x
_atom_site_fract_y
_atom_site_fract_z
_atom_site_U_iso_or_equiv
_atom_site_adp_type
_atom_site_occupancy
_atom_site_symmetry_multiplicity
_atom_site_calc_flag
_atom_site_refinement_flags
Cl Cl 0.32894(17) 0.67144(17) 0.0997(2) 0.0451(3) Uani 1 1 d .
N1 N 0.8891(4) 0.3140(4) 0.0953(2) 0.0267(9) Uani 1 1 d .
N2 N 0.6864(4) 0.1109(4) 0.1005(2) 0.0265(9) Uani 1 1 d .
C1 C 0.7572(5) 0.2437(5) 0.0976(3) 0.0291(10) Uani 1 1 d .
H1A H 0.7105 0.2904 0.0972 0.035 Uiso 1 1 calc R
C2 C 0.9585(5) 0.4634(5) 0.0882(3) 0.0326(13) Uani 1 1 d .
H2A H 1.0383 0.5019 0.1165 0.039 Uiso 1 1 calc R
C3 C 0.8709(6) 0.5221(5) 0.1104(4) 0.0535(19) Uani 1 1 d .
H3A H 0.8440 0.4973 0.1554 0.080 Uiso 1 1 calc R
H3B H 0.7926 0.4875 0.0829 0.080 Uiso 1 1 calc R
H3C H 0.9212 0.6182 0.1068 0.080 Uiso 1 1 calc R
C4 C 1.0055(6) 0.5022(6) 0.0180(3) 0.0411(15) Uani 1 1 d .
H4A H 1.0611 0.4653 0.0057 0.062 Uiso 1 1 calc R
H4B H 1.0563 0.5983 0.0144 0.062 Uiso 1 1 calc R
H4C H 0.9291 0.4677 -0.0109 0.062 Uiso 1 1 calc R
C5 C 0.5353(5) 0.0406(5) 0.1077(3) 0.0331(12) Uani 1 1 d .
H5A H 0.4968 -0.0392 0.0794 0.040 Uiso 1 1 calc R
C6 C 0.4771(5) 0.1271(6) 0.0859(3) 0.0450(16) Uani 1 1 d .
H6A H 0.5009 0.1533 0.0407 0.067 Uiso 1 1 calc R
H6B H 0.5125 0.2059 0.1132 0.067 Uiso 1 1 calc R
H6C H 0.3811 0.0770 0.0901 0.067 Uiso 1 1 calc R
C7 C 0.4973(6) -0.0064(6) 0.1781(3) 0.0407(15) Uani 1 1 d .
H7A H 0.5341 -0.0622 0.1901 0.061 Uiso 1 1 calc R
H7B H 0.4012 -0.0570 0.1819 0.061 Uiso 1 1 calc R
H7C H 0.5323 0.0700 0.2069 0.061 Uiso 1 1 calc R
C8 C 0.9666(4) 0.2492(4) 0.0959(3) 0.0246(9) Uani 1 1 d .
C9 C 1.1040(5) 0.3172(5) 0.0950(3) 0.0312(12) Uani 1 1 d .
H9A H 1.1517 0.4107 0.0948 0.037 Uiso 1 1 calc R
C10 C 1.1724(4) 0.2444(5) 0.0944(3) 0.0338(12) Uani 1 1 d .
H10A H 1.2659 0.2910 0.0934 0.041 Uiso 1 1 calc R
C11 C 1.1062(4) 0.1083(5) 0.0951(3) 0.0302(11) Uani 1 1 d .
H11A H 1.1541 0.0628 0.0934 0.036 Uiso 1 1 calc R
C12 C 0.9649(5) 0.0357(5) 0.0984(3) 0.0265(9) Uani 1 1 d .
C13 C 0.8938(4) 0.1061(4) 0.0973(4) 0.0244(8) Uani 1 1 d .
C14 C 0.7517(4) 0.0340(4) 0.0995(3) 0.0255(9) Uani 1 1 d .
C15 C 0.6822(4) -0.1042(5) 0.1019(3) 0.0288(11) Uani 1 1 d .
H15A H 0.5888 -0.1514 0.1035 0.035 Uiso 1 1 calc R
C16 C 0.7553(5) -0.1732(4) 0.1018(3) 0.0355(12) Uani 1 1 d .
H16A H 0.7091 -0.2666 0.1032 0.043 Uiso 1 1 calc R
C17 C 0.8914(5) -0.1057(4) 0.0997(3) 0.0324(11) Uani 1 1 d .
H17A H 0.9369 -0.1535 0.0991 0.039 Uiso 1 1 calc R

loop_
_atom_site_aniso_label
_atom_site_aniso_U_11
_atom_site_aniso_U_22
_atom_site_aniso_U_33
_atom_site_aniso_U_23
_atom_site_aniso_U_13
_atom_site_aniso_U_12
Cl 0.0287(7) 0.0288(7) 0.0668(7) -0.0024(7) -0.0013(7) 0.0061(5)
N1 0.029(2) 0.020(2) 0.027(2) 0.000(2) -0.004(2) 0.0095(17)
N2 0.022(2) 0.028(2) 0.026(2) 0.003(2) 0.005(2) 0.0104(16)
C1 0.032(3) 0.031(3) 0.027(2) 0.002(2) -0.002(2) 0.017(2)
C2 0.038(3) 0.019(2) 0.034(3) 0.000(2) -0.005(3) 0.010(2)
C3 0.059(4) 0.033(3) 0.072(5) 0.002(3) -0.008(4) 0.025(3)
C4 0.046(3) 0.033(3) 0.034(3) 0.007(2) -0.008(2) 0.012(2)
C5 0.020(2) 0.036(3) 0.039(3) -0.007(3) -0.002(2) 0.011(2)
C6 0.036(3) 0.054(4) 0.046(4) -0.005(3) -0.003(3) 0.023(3)
C7 0.032(3) 0.042(3) 0.039(4) -0.003(2) 0.011(2) 0.011(2)
C8 0.025(2) 0.025(2) 0.021(2) 0.000(2) -0.004(2) 0.0104(19)
C9 0.026(3) 0.020(2) 0.036(3) 0.006(3) -0.002(3) 0.0018(19)
C10 0.018(2) 0.045(3) 0.030(3) 0.004(3) 0.000(2) 0.010(2)
C11 0.031(2) 0.036(3) 0.029(3) 0.012(3) 0.002(3) 0.021(2)
C12 0.028(2) 0.029(3) 0.020(2) 0.003(2) 0.008(2) 0.0118(19)
C13 0.024(2) 0.023(2) 0.023(2) 0.002(2) 0.001(2) 0.0084(19)
C14 0.023(2) 0.030(3) 0.022(2) -0.001(2) -0.001(2) 0.0123(19)
C15 0.024(2) 0.027(3) 0.026(3) 0.004(3) 0.003(3) 0.006(2)
C16 0.039(3) 0.022(3) 0.034(3) -0.002(3) 0.011(3) 0.007(2)
C17 0.037(3) 0.027(2) 0.039(3) 0.005(3) 0.002(3) 0.019(2)

loop_
_atom_type_symbol
_atom_type_description
_atom_type_scat_dispersion_real
_atom_type_scat_dispersion_imag
_atom_type_scat_source
C C 0.0033 0.0016 'International Tables Vol C Tables 4.2.6.8 and 6.1.1.4'
H H 0.0000 0.0000 'International Tables Vol C Tables 4.2.6.8 and 6.1.1.4'
N N 0.0061 0.0033 'International Tables Vol C Tables 4.2.6.8 and 6.1.1.4'
Cl Cl 0.1484 0.1585 'International Tables Vol C Tables 4.2.6.8 and 6.1.1.4'

loop_
_geom_angle_atom_site_label_1
_geom_angle_atom_site_label_2
_geom_angle_atom_site_label_3
_geom_angle
C1 N1 C8 120.7(4)
C1 N1 C2 119.9(4)
C8 N1 C2 119.3(4)
C1 N2 C14 120.4(4)
C1 N2 C5 120.0(4)
C14 N2 C5 119.5(4)
N1 C1 N2 124.5(4)
N1 C2 C4 109.7(4)
N1 C2 C3 112.7(4)
C4 C2 C3 111.4(5)
C7 C5 N2 109.5(4)
C7 C5 C6 111.5(4)
N2 C5 C6 112.7(4)
C9 C8 N1 123.3(4)
C9 C8 C13 120.3(4)
N1 C8 C13 116.4(4)
C8 C9 C10 119.3(4)
C11 C10 C9 121.9(4)
C10 C11 C12 120.0(4)
C17 C12 C11 122.3(4)
C17 C12 C13 118.5(5)
C11 C12 C13 119.2(5)
C12 C13 C14 119.6(4)
C12 C13 C8 119.2(4)
C14 C13 C8 121.1(3)
C15 C14 C13 120.7(4)
C15 C14 N2 122.5(4)
C13 C14 N2 116.8(4)
C14 C15 C16 118.9(4)
C17 C16 C15 121.2(4)
C16 C17 C12 121.1(4)

loop_
_geom_bond_atom_site_label_1
_geom_bond_atom_site_label_2
_geom_bond_distance
N1 C1 1.328(6)
N1 C8 1.434(5)
N1 C2 1.511(6)
N2 C1 1.338(6)
N2 C14 1.432(5)
N2 C5 1.528(6)
C2 C4 1.524(9)
C2 C3 1.549(7)
C5 C7 1.524(9)
C5 C6 1.531(7)
C8 C9 1.382(6)
C8 C13 1.439(6)
C9 C10 1.421(6)
C10 C11 1.369(7)
C11 C12 1.423(7)
C12 C17 1.423(7)
C12 C13 1.424(5)
C13 C14 1.430(6)
C14 C15 1.390(6)
C15 C16 1.429(6)
C16 C17 1.369(7)

loop_
_geom_torsion_atom_site_label_1
_geom_torsion_atom_site_label_2
_geom_torsion_atom_site_label_3
_geom_torsion_atom_site_label_4
_geom_torsion
C8 N1 C1 N2 0.0(8)
C2 N1 C1 N2 176.4(5)
C14 N2 C1 N1 -1.6(9)
C5 N2 C1 N1 175.7(5)
C1 N1 C2 C4 -102.7(6)
C8 N1 C2 C4 73.8(5)
C1 N1 C2 C3 22.0(7)
C8 N1 C2 C3 -161.5(5)
C1 N2 C5 C7 -103.3(5)
C14 N2 C5 C7 74.0(5)
C1 N2 C5 C6 21.4(7)
C14 N2 C5 C6 -161.3(5)
C1 N1 C8 C9 -178.6(6)
C2 N1 C8 C9 4.9(7)
C1 N1 C8 C13 1.5(7)
C2 N1 C8 C13 -175.0(5)
N1 C8 C9 C10 -178.8(5)
C13 C8 C9 C10 1.1(8)
C8 C9 C10 C11 -0.4(9)
C9 C10 C11 C12 -1.8(9)
C10 C11 C12 C17 -179.6(5)
C10 C11 C12 C13 3.4(9)
C17 C12 C13 C14 1.8(8)
C11 C12 C13 C14 179.0(6)
C17 C12 C13 C8 -179.9(6)
C11 C12 C13 C8 -2.7(8)
C9 C8 C13 C12 0.5(8)
N1 C8 C13 C12 -179.5(5)
C9 C8 C13 C14 178.8(5)
N1 C8 C13 C14 -1.3(8)
C12 C13 C14 C15 -0.8(8)
C8 C13 C14 C15 -179.1(5)
C12 C13 C14 N2 178.0(6)
C8 C13 C14 N2 -0.2(8)
C1 N2 C14 C15 -179.5(5)
C5 N2 C14 C15 3.2(7)
C1 N2 C14 C13 1.7(7)
C5 N2 C14 C13 -175.6(5)
C13 C14 C15 C16 -0.2(8)
N2 C14 C15 C16 -179.0(5)
C14 C15 C16 C17 0.2(8)
C15 C16 C17 C12 0.8(9)
C11 C12 C17 C16 -178.9(5)
C13 C12 C17 C16 -1.8(9)
